data_1533784
loop_
_publ_author_name
'Tursina, A.I.'
'Bodak, O.I.'
'Gribanov, A.V.'
'Seropegin, Yu.D.'
'Novitskii, A.A.'

_publ_section_title
;
 Crystal structure of the ternary silicide Ce Rh2 Si
;
_journal_name_full 'Journal of Alloys Compd.'
_journal_page_first 146
_journal_page_last 148
_journal_volume 367
_journal_year 2004
_chemical_formula_sum 'Ce Rh2 Si'
_space_group_IT_number 63
_symmetry_space_group_name_Hall '-C 2c 2'
_symmetry_space_group_name_H-M 'C m c m'
_cell_angle_alpha 90
_cell_angle_beta 90
_cell_angle_gamma 90
_cell_formula_units_Z 4
_cell_length_a 4.0413
_cell_length_b 17.73
_cell_length_c 4.0675
_cell_volume 291.446
_citation_journal_id_ASTM JALCEU
_cod_data_source_file Tursina_JALCEU_2004_1399.cif
_cod_data_source_block Ce1Rh2Si1
_cod_original_cell_volume 291.4455
_cod_original_formula_sum 'Ce1 Rh2 Si1'
_cod_database_code 1533784

loop_
_symmetry_equiv_pos_as_xyz
x,y,z
-x,-y,z+1/2
x,-y,-z
-x,y,-z+1/2
-x,-y,-z
x,y,-z-1/2
-x,y,z
x,-y,z-1/2
x+1/2,y+1/2,z
-x+1/2,-y+1/2,z+1/2
x+1/2,-y+1/2,-z
-x+1/2,y+1/2,-z+1/2
-x+1/2,-y+1/2,-z
x+1/2,y+1/2,-z-1/2
-x+1/2,y+1/2,z
x+1/2,-y+1/2,z-1/2

loop_
_atom_site_label
_atom_site_type_symbol
_atom_site_fract_x
_atom_site_fract_y
_atom_site_fract_z
_atom_site_occupancy
_atom_site_U_iso_or_equiv
Si1 Si 0 0.3203 0.25 1 0.0
Rh2 Rh 0 0.75019 0.25 1 0.0
Ce1 Ce 0 0.09897 0.25 1 0.0
Rh1 Rh 0 0.45339 0.25 1 0.0
